data_7008307
loop_
_publ_author_name
'Barreiro, Elena'
'Casas, Jos\'e S'
'Couce, Maria D.'
'S\'anchez, Agust\'in'
'Sordo, Jos\'e'
'Varela, Jos\'e M'
'V\'azquez-L\'opez, Ezequiel M'

_publ_section_title
;
 New structural features in triphenylphosphinesilver(I)
 sulfanylcarboxylates.
;
_journal_issue 9
_journal_name_full 'Dalton transactions (Cambridge, England : 2003)'
_journal_page_first 1707
_journal_page_last 1715
_journal_paper_doi 10.1039/b501309g
_journal_year 2005
_chemical_formula_sum 'C46 H40 Ag2 O4 P2 S'
_chemical_formula_weight 966.52
_chemical_name_systematic
;
?
;
_space_group_IT_number 14
_symmetry_space_group_name_Hall '-P 2yn'
_symmetry_space_group_name_H-M 'P 1 21/n 1'
_atom_sites_solution_hydrogens geom
_atom_sites_solution_primary direct
_atom_sites_solution_secondary difmap
_audit_creation_method SHELXL-97
_cell_angle_alpha 90.00
_cell_angle_beta 100.0680(10)
_cell_angle_gamma 90.00
_cell_formula_units_Z 4
_cell_length_a 17.5325(12)
_cell_length_b 13.1244(9)
_cell_length_c 18.6677(12)
_cell_measurement_temperature 293(2)
_cell_volume 4229.4(5)
_computing_structure_refinement 'SHELXL-97 (Sheldrick, 1997)'
_computing_structure_solution 'SHELXS-97 (Sheldrick, 1990)'
_diffrn_ambient_temperature 293(2)
_diffrn_measured_fraction_theta_full 0.912
_diffrn_measured_fraction_theta_max 0.912
_diffrn_radiation_monochromator graphite
_diffrn_radiation_source 'fine-focus sealed tube'
_diffrn_radiation_type MoK\a
_diffrn_radiation_wavelength 0.71073
_diffrn_reflns_av_R_equivalents 0.0605
_diffrn_reflns_av_sigmaI/netI 0.1889
_diffrn_reflns_limit_h_max 22
_diffrn_reflns_limit_h_min -23
_diffrn_reflns_limit_k_max 14
_diffrn_reflns_limit_k_min -17
_diffrn_reflns_limit_l_max 24
_diffrn_reflns_limit_l_min -22
_diffrn_reflns_number 22434
_diffrn_reflns_theta_full 28.05
_diffrn_reflns_theta_max 28.05
_diffrn_reflns_theta_min 1.75
_exptl_absorpt_coefficient_mu 1.093
_exptl_crystal_density_diffrn 1.518
_exptl_crystal_density_method 'not measured'
_exptl_crystal_F_000 1952
_refine_diff_density_max 0.406
_refine_diff_density_min -0.345
_refine_diff_density_rms 0.071
_refine_ls_extinction_method none
_refine_ls_goodness_of_fit_ref 0.701
_refine_ls_hydrogen_treatment mixed
_refine_ls_matrix_type full
_refine_ls_number_parameters 460
_refine_ls_number_reflns 9378
_refine_ls_number_restraints 0
_refine_ls_restrained_S_all 0.701
_refine_ls_R_factor_all 0.1552
_refine_ls_R_factor_gt 0.0411
_refine_ls_shift/su_max 0.000
_refine_ls_shift/su_mean 0.000
_refine_ls_structure_factor_coef Fsqd
_refine_ls_weighting_details 'calc w=1/[\s^2^(Fo^2^)+(0.0320P)^2^+0.0000P] where P=(Fo^2^+2Fc^2^)/3'
_refine_ls_weighting_scheme calc
_refine_ls_wR_factor_gt 0.0755
_refine_ls_wR_factor_ref 0.0901
_reflns_number_gt 3463
_reflns_number_total 9378
_reflns_threshold_expression >2sigma(I)
_cod_data_source_file b501309g.txt
_cod_data_source_block 6.C3H6O
_cod_database_code 7008307

loop_
_symmetry_equiv_pos_as_xyz
'x, y, z'
'-x+1/2, y+1/2, -z+1/2'
'-x, -y, -z'
'x-1/2, -y-1/2, z-1/2'

loop_
_atom_site_label
_atom_site_type_symbol
_atom_site_fract_x
_atom_site_fract_y
_atom_site_fract_z
_atom_site_U_iso_or_equiv
_atom_site_adp_type
_atom_site_occupancy
_atom_site_symmetry_multiplicity
_atom_site_calc_flag
_atom_site_refinement_flags
_atom_site_disorder_assembly
_atom_site_disorder_group
Ag1 Ag 0.03233(2) 0.19067(3) 0.05974(2) 0.05675(14) Uani 1 1 d . . .
P1 P 0.14327(8) 0.29497(11) 0.06701(8) 0.0539(4) Uani 1 1 d . . .
C111 C 0.2114(3) 0.2864(4) 0.1526(3) 0.0520(14) Uani 1 1 d . . .
C112 C 0.2332(3) 0.1915(5) 0.1800(3) 0.0689(16) Uani 1 1 d . . .
H112 H 0.2125 0.1341 0.1546 0.083 Uiso 1 1 calc R . .
C113 C 0.2844(4) 0.1794(5) 0.2433(4) 0.088(2) Uani 1 1 d . . .
H113 H 0.2987 0.1145 0.2606 0.106 Uiso 1 1 calc R . .
C114 C 0.3145(4) 0.2635(6) 0.2812(3) 0.087(2) Uani 1 1 d . . .
H114 H 0.3498 0.2556 0.3242 0.104 Uiso 1 1 calc R . .
C115 C 0.2931(4) 0.3585(6) 0.2565(3) 0.087(2) Uani 1 1 d . . .
H115 H 0.3126 0.4152 0.2835 0.104 Uiso 1 1 calc R . .
C116 C 0.2426(3) 0.3715(5) 0.1915(3) 0.0731(17) Uani 1 1 d . . .
H116 H 0.2295 0.4366 0.1738 0.088 Uiso 1 1 calc R . .
C121 C 0.1215(3) 0.4291(4) 0.0571(3) 0.0553(15) Uani 1 1 d . . .
C122 C 0.0638(4) 0.4652(5) 0.0907(3) 0.0767(19) Uani 1 1 d . . .
H122 H 0.0369 0.4199 0.1154 0.092 Uiso 1 1 calc R . .
C123 C 0.0440(5) 0.5683(6) 0.0889(3) 0.099(2) Uani 1 1 d . . .
H123 H 0.0045 0.5912 0.1122 0.119 Uiso 1 1 calc R . .
C124 C 0.0828(5) 0.6343(6) 0.0531(4) 0.090(2) Uani 1 1 d . . .
H124 H 0.0712 0.7034 0.0527 0.108 Uiso 1 1 calc R . .
C125 C 0.1376(4) 0.5999(6) 0.0185(4) 0.105(3) Uani 1 1 d . . .
H125 H 0.1630 0.6458 -0.0072 0.126 Uiso 1 1 calc R . .
C126 C 0.1583(4) 0.4970(5) 0.0195(4) 0.093(2) Uani 1 1 d . . .
H126 H 0.1969 0.4749 -0.0053 0.111 Uiso 1 1 calc R . .
C131 C 0.2023(3) 0.2631(4) -0.0004(3) 0.0576(15) Uani 1 1 d . . .
C132 C 0.1737(4) 0.1937(5) -0.0538(3) 0.086(2) Uani 1 1 d . . .
H132 H 0.1243 0.1670 -0.0556 0.103 Uiso 1 1 calc R . .
C133 C 0.2182(5) 0.1629(6) -0.1051(4) 0.116(3) Uani 1 1 d . . .
H133 H 0.1983 0.1166 -0.1413 0.139 Uiso 1 1 calc R . .
C134 C 0.2902(5) 0.2006(7) -0.1021(5) 0.119(3) Uani 1 1 d . . .
H134 H 0.3203 0.1786 -0.1355 0.143 Uiso 1 1 calc R . .
C135 C 0.3194(4) 0.2702(7) -0.0510(5) 0.114(3) Uani 1 1 d . . .
H135 H 0.3686 0.2971 -0.0504 0.136 Uiso 1 1 calc R . .
C136 C 0.2761(4) 0.3013(5) 0.0001(4) 0.087(2) Uani 1 1 d . . .
H136 H 0.2968 0.3485 0.0354 0.104 Uiso 1 1 calc R . .
Ag2 Ag -0.02618(2) -0.00218(3) 0.15088(2) 0.06392(15) Uani 1 1 d . . .
P2 P -0.03343(9) -0.05345(12) 0.27211(8) 0.0609(4) Uani 1 1 d . . .
C211 C -0.1303(3) -0.0420(5) 0.2947(3) 0.0637(16) Uani 1 1 d . . .
C212 C -0.1756(4) 0.0388(5) 0.2656(3) 0.092(2) Uani 1 1 d . . .
H212 H -0.1562 0.0848 0.2354 0.110 Uiso 1 1 calc R . .
C213 C -0.2488(4) 0.0524(6) 0.2805(4) 0.115(3) Uani 1 1 d . . .
H213 H -0.2786 0.1076 0.2608 0.138 Uiso 1 1 calc R . .
C214 C -0.2771(4) -0.0140(8) 0.3234(4) 0.123(3) Uani 1 1 d . . .
H214 H -0.3269 -0.0045 0.3330 0.147 Uiso 1 1 calc R . .
C215 C -0.2351(5) -0.0950(7) 0.3531(4) 0.132(3) Uani 1 1 d . . .
H215 H -0.2556 -0.1401 0.3832 0.158 Uiso 1 1 calc R . .
C216 C -0.1607(4) -0.1101(6) 0.3382(3) 0.099(2) Uani 1 1 d . . .
H216 H -0.1317 -0.1661 0.3576 0.119 Uiso 1 1 calc R . .
C221 C 0.0266(3) 0.0250(4) 0.3403(3) 0.0628(16) Uani 1 1 d . . .
C222 C 0.0049(4) 0.0567(5) 0.4040(3) 0.087(2) Uani 1 1 d . . .
H222 H -0.0432 0.0383 0.4145 0.104 Uiso 1 1 calc R . .
C223 C 0.0545(5) 0.1155(6) 0.4524(4) 0.104(2) Uani 1 1 d . . .
H223 H 0.0386 0.1388 0.4944 0.125 Uiso 1 1 calc R . .
C224 C 0.1266(5) 0.1404(6) 0.4398(4) 0.104(2) Uani 1 1 d . . .
H224 H 0.1604 0.1775 0.4742 0.125 Uiso 1 1 calc R . .
C225 C 0.1488(4) 0.1106(6) 0.3764(5) 0.106(3) Uani 1 1 d . . .
H225 H 0.1973 0.1285 0.3667 0.127 Uiso 1 1 calc R . .
C226 C 0.0992(4) 0.0543(5) 0.3274(4) 0.093(2) Uani 1 1 d . . .
H226 H 0.1145 0.0349 0.2841 0.111 Uiso 1 1 calc R . .
C231 C -0.0044(3) -0.1842(5) 0.2984(3) 0.0600(15) Uani 1 1 d . . .
C232 C 0.0429(3) -0.2102(5) 0.3620(3) 0.0768(18) Uani 1 1 d . . .
H232 H 0.0619 -0.1594 0.3950 0.092 Uiso 1 1 calc R . .
C233 C 0.0631(4) -0.3104(6) 0.3781(4) 0.092(2) Uani 1 1 d . . .
H233 H 0.0959 -0.3265 0.4214 0.110 Uiso 1 1 calc R . .
C234 C 0.0353(4) -0.3849(6) 0.3311(5) 0.099(2) Uani 1 1 d . . .
H234 H 0.0497 -0.4520 0.3421 0.118 Uiso 1 1 calc R . .
C235 C -0.0130(5) -0.3642(6) 0.2683(5) 0.106(2) Uani 1 1 d . . .
H235 H -0.0331 -0.4168 0.2373 0.127 Uiso 1 1 calc R . .
C236 C -0.0328(4) -0.2621(6) 0.2499(4) 0.093(2) Uani 1 1 d . . .
H236 H -0.0645 -0.2467 0.2059 0.111 Uiso 1 1 calc R . .
O1 O -0.01424(18) 0.1032(2) -0.05317(17) 0.0507(9) Uani 1 1 d . . .
O2 O -0.10172(17) -0.0060(3) -0.10829(17) 0.0534(9) Uani 1 1 d . . .
O3 O -0.3439(3) 0.0553(4) -0.0304(3) 0.132(2) Uani 1 1 d . . .
S S -0.09779(7) 0.14014(10) 0.07759(7) 0.0527(4) Uani 1 1 d . . .
C1 C -0.0792(3) 0.0583(4) -0.0594(3) 0.0445(13) Uani 1 1 d . . .
C2 C -0.1335(3) 0.0838(3) -0.0075(2) 0.0420(13) Uani 1 1 d . . .
C3 C -0.2089(3) 0.0644(4) -0.0290(3) 0.0566(15) Uani 1 1 d . . .
H3 H -0.2220 0.0355 -0.0750 0.068 Uiso 1 1 calc R . .
C4 C -0.2732(3) 0.0820(5) 0.0090(4) 0.0734(18) Uani 1 1 d . . .
C5 C -0.2837(4) 0.1159(5) 0.0741(4) 0.086(2) Uani 1 1 d . . .
H5 H -0.2454 0.1387 0.1115 0.103 Uiso 1 1 calc R . .
C6 C -0.3645(5) 0.1107(7) 0.0755(5) 0.129(3) Uani 1 1 d . . .
H6 H -0.3886 0.1280 0.1144 0.155 Uiso 1 1 calc R . .
C7 C -0.3978(5) 0.0775(8) 0.0129(6) 0.157(4) Uani 1 1 d . . .
H7 H -0.4511 0.0695 -0.0011 0.188 Uiso 1 1 calc R . .

loop_
_atom_site_aniso_label
_atom_site_aniso_U_11
_atom_site_aniso_U_22
_atom_site_aniso_U_33
_atom_site_aniso_U_23
_atom_site_aniso_U_13
_atom_site_aniso_U_12
Ag1 0.0550(3) 0.0553(3) 0.0570(3) -0.0018(2) 0.0015(2) -0.0125(2)
P1 0.0513(9) 0.0530(10) 0.0533(9) 0.0047(8) -0.0025(7) -0.0073(8)
C111 0.054(3) 0.053(4) 0.046(3) 0.002(3) 0.001(3) -0.012(3)
C112 0.078(4) 0.060(4) 0.061(4) 0.013(4) -0.006(3) -0.006(4)
C113 0.090(5) 0.084(5) 0.078(5) 0.026(4) -0.015(4) 0.000(4)
C114 0.069(5) 0.124(7) 0.057(4) 0.031(5) -0.017(3) -0.008(5)
C115 0.096(5) 0.104(6) 0.051(4) -0.006(4) -0.016(4) -0.030(5)
C116 0.087(4) 0.064(4) 0.059(4) 0.005(4) -0.011(4) -0.014(4)
C121 0.059(4) 0.052(4) 0.050(4) 0.003(3) -0.006(3) -0.009(3)
C122 0.111(5) 0.053(4) 0.065(4) 0.004(3) 0.011(4) 0.014(4)
C123 0.147(7) 0.082(6) 0.065(5) -0.006(4) 0.009(5) 0.017(6)
C124 0.102(6) 0.061(5) 0.088(6) -0.010(5) -0.036(5) 0.024(5)
C125 0.092(6) 0.074(6) 0.140(8) 0.036(5) -0.005(5) -0.012(5)
C126 0.093(5) 0.067(5) 0.119(6) 0.032(5) 0.017(4) 0.008(5)
C131 0.058(4) 0.064(4) 0.047(4) 0.007(3) -0.001(3) -0.005(3)
C132 0.081(5) 0.118(6) 0.056(4) -0.012(4) 0.007(4) -0.021(5)
C133 0.136(7) 0.156(8) 0.059(5) -0.034(5) 0.023(5) -0.010(6)
C134 0.090(6) 0.183(9) 0.095(7) -0.001(6) 0.045(6) 0.006(7)
C135 0.079(5) 0.173(9) 0.091(6) 0.010(6) 0.022(5) -0.022(6)
C136 0.065(4) 0.111(6) 0.086(5) 0.006(4) 0.015(4) -0.012(4)
Ag2 0.0753(3) 0.0770(3) 0.0417(2) 0.0037(3) 0.0167(2) 0.0011(3)
P2 0.0653(10) 0.0771(11) 0.0424(9) 0.0048(8) 0.0152(8) 0.0078(9)
C211 0.058(4) 0.094(5) 0.042(4) -0.001(3) 0.013(3) 0.008(4)
C212 0.071(5) 0.124(6) 0.084(5) 0.013(4) 0.025(4) 0.028(5)
C213 0.082(6) 0.157(8) 0.109(7) 0.024(6) 0.027(5) 0.041(5)
C214 0.068(5) 0.209(11) 0.095(6) 0.010(7) 0.021(5) 0.044(6)
C215 0.085(6) 0.203(10) 0.119(7) 0.052(7) 0.051(6) 0.015(6)
C216 0.077(5) 0.138(7) 0.087(5) 0.034(5) 0.029(4) 0.019(5)
C221 0.065(4) 0.060(4) 0.065(4) 0.008(3) 0.015(3) 0.009(3)
C222 0.085(5) 0.126(6) 0.053(4) -0.021(4) 0.021(4) -0.022(5)
C223 0.126(7) 0.126(7) 0.062(5) -0.027(5) 0.018(5) -0.017(6)
C224 0.100(6) 0.110(6) 0.093(6) -0.020(5) -0.009(5) -0.022(5)
C225 0.085(5) 0.113(6) 0.121(7) -0.035(6) 0.018(5) -0.009(5)
C226 0.080(5) 0.111(6) 0.089(6) -0.026(5) 0.018(5) 0.002(5)
C231 0.060(4) 0.076(4) 0.050(4) 0.010(4) 0.026(3) 0.002(4)
C232 0.076(4) 0.077(5) 0.073(5) 0.008(4) 0.000(4) 0.008(4)
C233 0.090(5) 0.077(5) 0.102(6) 0.023(5) -0.004(4) 0.015(5)
C234 0.106(6) 0.087(6) 0.107(7) 0.011(6) 0.028(6) 0.009(5)
C235 0.134(7) 0.085(6) 0.098(7) -0.006(5) 0.020(6) -0.007(6)
C236 0.107(6) 0.110(6) 0.061(5) -0.001(5) 0.017(4) -0.001(5)
O1 0.045(2) 0.059(2) 0.050(2) -0.0075(19) 0.0144(19) -0.0068(19)
O2 0.050(2) 0.063(2) 0.045(2) -0.010(2) 0.0020(18) -0.004(2)
O3 0.059(3) 0.219(6) 0.121(4) -0.062(4) 0.026(3) -0.039(4)
S 0.0531(9) 0.0592(9) 0.0459(9) -0.0059(7) 0.0086(7) -0.0027(7)
C1 0.050(4) 0.050(4) 0.032(3) 0.010(3) 0.005(3) 0.008(3)
C2 0.043(3) 0.040(3) 0.041(3) 0.007(3) 0.002(3) -0.005(3)
C3 0.054(4) 0.072(4) 0.044(3) -0.010(3) 0.006(3) -0.006(3)
C4 0.050(4) 0.096(5) 0.076(5) -0.004(4) 0.017(4) -0.005(4)
C5 0.072(5) 0.124(6) 0.068(5) -0.015(4) 0.025(4) 0.003(4)
C6 0.079(6) 0.209(10) 0.114(7) -0.029(7) 0.059(6) -0.004(6)
C7 0.072(6) 0.244(12) 0.171(10) -0.058(9) 0.067(7) -0.029(7)

loop_
_atom_type_symbol
_atom_type_description
_atom_type_scat_dispersion_real
_atom_type_scat_dispersion_imag
_atom_type_scat_source
C C 0.0033 0.0016 'International Tables Vol C Tables 4.2.6.8 and 6.1.1.4'
H H 0.0000 0.0000 'International Tables Vol C Tables 4.2.6.8 and 6.1.1.4'
O O 0.0106 0.0060 'International Tables Vol C Tables 4.2.6.8 and 6.1.1.4'
P P 0.1023 0.0942 'International Tables Vol C Tables 4.2.6.8 and 6.1.1.4'
S S 0.1246 0.1234 'International Tables Vol C Tables 4.2.6.8 and 6.1.1.4'
Ag Ag -0.8971 1.1015 'International Tables Vol C Tables 4.2.6.8 and 6.1.1.4'

loop_
_geom_angle_atom_site_label_1
_geom_angle_atom_site_label_2
_geom_angle_atom_site_label_3
_geom_angle
_geom_angle_site_symmetry_1
_geom_angle_site_symmetry_3
_geom_angle_publ_flag
P1 Ag1 O1 118.38(8) . . ?
P1 Ag1 S 157.56(5) . . ?
O1 Ag1 S 79.01(8) . . ?
P1 Ag1 O2 100.18(7) . 3 ?
O1 Ag1 O2 86.11(10) . 3 ?
S Ag1 O2 94.82(7) . 3 ?
P1 Ag1 Ag2 137.66(4) . . ?
O1 Ag1 Ag2 89.83(8) . . ?
S Ag1 Ag2 49.06(3) . . ?
O2 Ag1 Ag2 47.62(6) 3 . ?
P1 Ag1 Ag2 104.78(4) . 3 ?
O1 Ag1 Ag2 18.25(7) . 3 ?
S Ag1 Ag2 94.98(3) . 3 ?
O2 Ag1 Ag2 75.88(7) 3 3 ?
Ag2 Ag1 Ag2 93.704(13) . 3 ?
C121 P1 C131 106.9(3) . . ?
C121 P1 C111 104.1(2) . . ?
C131 P1 C111 103.2(2) . . ?
C121 P1 Ag1 113.72(19) . . ?
C131 P1 Ag1 113.0(2) . . ?
C111 P1 Ag1 114.88(17) . . ?
C112 C111 C116 118.4(5) . . ?
C112 C111 P1 118.6(4) . . ?
C116 C111 P1 123.0(4) . . ?
C113 C112 C111 121.8(6) . . ?
C112 C113 C114 119.4(6) . . ?
C115 C114 C113 120.4(6) . . ?
C114 C115 C116 120.5(6) . . ?
C115 C116 C111 119.5(6) . . ?
C122 C121 C126 117.7(6) . . ?
C122 C121 P1 116.9(5) . . ?
C126 C121 P1 125.4(5) . . ?
C121 C122 C123 121.9(6) . . ?
C124 C123 C122 119.3(7) . . ?
C125 C124 C123 119.6(8) . . ?
C124 C125 C126 122.0(7) . . ?
C121 C126 C125 119.5(7) . . ?
C132 C131 C136 117.8(6) . . ?
C132 C131 P1 118.3(5) . . ?
C136 C131 P1 123.8(5) . . ?
C131 C132 C133 120.7(6) . . ?
C134 C133 C132 119.7(7) . . ?
C133 C134 C135 120.8(8) . . ?
C134 C135 C136 120.1(7) . . ?
C135 C136 C131 120.8(7) . . ?
P2 Ag2 O1 128.47(9) . 3 ?
P2 Ag2 O2 120.76(8) . 3 ?
O1 Ag2 O2 53.00(10) 3 3 ?
P2 Ag2 S 128.36(5) . . ?
O1 Ag2 S 100.26(8) 3 . ?
O2 Ag2 S 100.63(8) 3 . ?
P2 Ag2 Ag1 140.87(4) . . ?
O1 Ag2 Ag1 82.84(8) 3 . ?
O2 Ag2 Ag1 55.25(7) 3 . ?
S Ag2 Ag1 47.42(3) . . ?
C221 P2 C211 103.8(3) . . ?
C221 P2 C231 104.1(3) . . ?
C211 P2 C231 103.9(3) . . ?
C221 P2 Ag2 112.5(2) . . ?
C211 P2 Ag2 113.7(2) . . ?
C231 P2 Ag2 117.36(18) . . ?
C216 C211 C212 118.4(5) . . ?
C216 C211 P2 123.7(5) . . ?
C212 C211 P2 117.9(5) . . ?
C213 C212 C211 121.1(7) . . ?
C214 C213 C212 119.6(8) . . ?
C213 C214 C215 121.6(7) . . ?
C214 C215 C216 119.4(8) . . ?
C211 C216 C215 119.8(7) . . ?
C222 C221 C226 117.7(6) . . ?
C222 C221 P2 124.3(5) . . ?
C226 C221 P2 118.0(5) . . ?
C223 C222 C221 119.9(6) . . ?
C224 C223 C222 121.4(7) . . ?
C225 C224 C223 119.5(7) . . ?
C226 C225 C224 119.5(7) . . ?
C225 C226 C221 121.9(6) . . ?
C232 C231 C236 118.3(6) . . ?
C232 C231 P2 124.3(5) . . ?
C236 C231 P2 117.4(5) . . ?
C231 C232 C233 121.3(6) . . ?
C234 C233 C232 119.9(7) . . ?
C233 C234 C235 121.4(8) . . ?
C234 C235 C236 119.6(8) . . ?
C231 C236 C235 119.5(7) . . ?
C1 O1 Ag1 117.5(3) . . ?
C1 O1 Ag2 93.0(3) . 3 ?
Ag1 O1 Ag2 143.84(14) . 3 ?
C1 O2 Ag2 91.0(3) . 3 ?
C4 O3 C7 106.3(6) . . ?
C2 S Ag1 100.56(16) . . ?
C2 S Ag2 104.06(16) . . ?
Ag1 S Ag2 83.52(4) . . ?
O2 C1 O1 122.8(5) . . ?
O2 C1 C2 117.6(5) . . ?
O1 C1 C2 119.6(5) . . ?
C3 C2 C1 117.7(5) . . ?
C3 C2 S 121.8(4) . . ?
C1 C2 S 120.4(4) . . ?
C2 C3 C4 129.4(5) . . ?
C5 C4 O3 108.5(5) . . ?
C5 C4 C3 137.7(6) . . ?
O3 C4 C3 113.8(6) . . ?
C4 C5 C6 107.3(6) . . ?
C7 C6 C5 107.2(7) . . ?
C6 C7 O3 110.7(8) . . ?

loop_
_geom_bond_atom_site_label_1
_geom_bond_atom_site_label_2
_geom_bond_distance
_geom_bond_site_symmetry_2
_geom_bond_publ_flag
Ag1 P1 2.3629(14) . ?
Ag1 O1 2.414(3) . ?
Ag1 S 2.4539(13) . ?
Ag1 O2 2.791(3) 3 ?
Ag1 Ag2 3.3111(6) . ?
Ag1 Ag2 4.6305(6) 3 ?
P1 C121 1.804(5) . ?
P1 C131 1.814(5) . ?
P1 C111 1.824(5) . ?
C111 C112 1.374(7) . ?
C111 C116 1.390(6) . ?
C112 C113 1.362(7) . ?
C113 C114 1.365(8) . ?
C114 C115 1.360(8) . ?
C115 C116 1.382(7) . ?
C121 C122 1.365(7) . ?
C121 C126 1.365(7) . ?
C122 C123 1.395(8) . ?
C123 C124 1.349(8) . ?
C124 C125 1.327(8) . ?
C125 C126 1.399(8) . ?
C131 C132 1.377(7) . ?
C131 C136 1.386(7) . ?
C132 C133 1.398(8) . ?
C133 C134 1.348(9) . ?
C134 C135 1.354(9) . ?
C135 C136 1.380(8) . ?
Ag2 P2 2.3856(15) . ?
Ag2 O1 2.457(3) 3 ?
Ag2 O2 2.509(3) 3 ?
Ag2 S 2.5173(14) . ?
P2 C221 1.821(6) . ?
P2 C211 1.826(5) . ?
P2 C231 1.832(6) . ?
C211 C216 1.376(7) . ?
C211 C212 1.378(7) . ?
C212 C213 1.371(7) . ?
C213 C214 1.337(9) . ?
C214 C215 1.356(9) . ?
C215 C216 1.395(8) . ?
C221 C222 1.375(7) . ?
C221 C226 1.391(7) . ?
C222 C223 1.376(8) . ?
C223 C224 1.364(8) . ?
C224 C225 1.366(8) . ?
C225 C226 1.364(8) . ?
C231 C232 1.368(7) . ?
C231 C236 1.397(8) . ?
C232 C233 1.382(7) . ?
C233 C234 1.347(8) . ?
C234 C235 1.349(8) . ?
C235 C236 1.411(8) . ?
O1 C1 1.270(5) . ?
O1 Ag2 2.457(3) 3 ?
O2 C1 1.255(5) . ?
O2 Ag2 2.509(3) 3 ?
O3 C4 1.371(6) . ?
O3 C7 1.379(8) . ?
S C2 1.764(5) . ?
C1 C2 1.510(6) . ?
C2 C3 1.337(6) . ?
C3 C4 1.451(7) . ?
C4 C5 1.337(7) . ?
C5 C6 1.422(8) . ?
C6 C7 1.288(9) . ?
